data_2012164
loop_
_publ_author_name
'Ferguson, George'
'Lough, Alan J.'
'Smith, David M.'
'Zakaria, Choudhury M.'
'Glidewell, Christopher'

_publ_section_title
;
 Sodium 2-nitroethanaloximate forms a layered-framework structure
;
_journal_issue 8
_journal_name_full 'Acta Crystallographica Section C'
_journal_page_first 922
_journal_page_last 923
_journal_paper_doi 10.1107/S0108270101008125
_journal_volume 57
_journal_year 2001
_chemical_formula_iupac 'Na + , C2 H3 N2 O3 - '
_chemical_formula_moiety 'C2 H3 N2 Na O3'
_chemical_formula_sum 'C2 H3 N2 Na O3'
_chemical_formula_weight 126.05
_chemical_name_systematic
;
Sodium 2-nitroethanaloximate
;
_space_group_IT_number 11
_symmetry_cell_setting monoclinic
_symmetry_space_group_name_Hall '-P 2yb'
_symmetry_space_group_name_H-M 'P 1 21/m 1'
_cell_angle_alpha 90.00
_cell_angle_beta 107.25(2)
_cell_angle_gamma 90.00
_cell_formula_units_Z 2
_cell_length_a 4.9640(15)
_cell_length_b 6.346(2)
_cell_length_c 7.336(2)
_cell_measurement_reflns_used 355
_cell_measurement_temperature 150(2)
_cell_measurement_theta_max 25.03
_cell_measurement_theta_min 2.55
_cell_volume 220.70(12)
_computing_cell_refinement 'DENZO-SMN (Otwinowski & Minor, 1997)'
_computing_data_collection 'Collect (Nonius, 1997-2000)'
_computing_data_reduction DENZO-SMN
_computing_molecular_graphics 'PLATON (Spek, 2001)'
_computing_publication_material 'SHELXL97 and PRPKAPPA (Ferguson, 1999)'
_computing_structure_refinement 'SHELXL97 (Sheldrick, 1997)'
_computing_structure_solution 'SHELXS97 (Sheldrick, 1997)'
_diffrn_ambient_temperature 150(2)
_diffrn_measured_fraction_theta_full .955
_diffrn_measured_fraction_theta_max .955
_diffrn_measurement_device_type Kappa-CCD
_diffrn_measurement_method '\f scans, and \w scans with \k offsets'
_diffrn_radiation_monochromator graphite
_diffrn_radiation_source 'fine-focus sealed X-ray tube'
_diffrn_radiation_type 'Mo K\a'
_diffrn_radiation_wavelength .71073
_diffrn_reflns_av_R_equivalents .091
_diffrn_reflns_av_sigmaI/netI .1286
_diffrn_reflns_limit_h_max 5
_diffrn_reflns_limit_h_min 0
_diffrn_reflns_limit_k_max 7
_diffrn_reflns_limit_k_min 0
_diffrn_reflns_limit_l_max 8
_diffrn_reflns_limit_l_min -8
_diffrn_reflns_number 1075
_diffrn_reflns_theta_full 25.03
_diffrn_reflns_theta_max 25.03
_diffrn_reflns_theta_min 4.30
_diffrn_standards_decay_% negligible
_exptl_absorpt_coefficient_mu .252
_exptl_absorpt_correction_T_max .993
_exptl_absorpt_correction_T_min .902
_exptl_absorpt_correction_type multi-scan
_exptl_absorpt_process_details '(DENZO-SMN; Otwinowski & Minor, 1997)'
_exptl_crystal_colour orange
_exptl_crystal_density_diffrn 1.897
_exptl_crystal_density_method 'not measured'
_exptl_crystal_description plate
_exptl_crystal_F_000 128
_exptl_crystal_size_max .42
_exptl_crystal_size_mid .12
_exptl_crystal_size_min .03
_refine_diff_density_max .479
_refine_diff_density_min -.422
_refine_ls_extinction_method none
_refine_ls_goodness_of_fit_ref 1.069
_refine_ls_hydrogen_treatment mixed
_refine_ls_matrix_type full
_refine_ls_number_parameters 52
_refine_ls_number_reflns 406
_refine_ls_number_restraints 0
_refine_ls_restrained_S_all 1.069
_refine_ls_R_factor_all .0778
_refine_ls_R_factor_gt .0591
_refine_ls_shift/su_max <0.001
_refine_ls_shift/su_mean .000
_refine_ls_structure_factor_coef Fsqd
_refine_ls_weighting_details 'w=1/[\s^2^(Fo^2^)+(0.0449P)^2^+0.0640P] where P=(Fo^2^+2Fc^2^)/3'
_refine_ls_weighting_scheme calc
_refine_ls_wR_factor_ref .1615
_reflns_number_gt 308
_reflns_number_total 406
_reflns_threshold_expression I>2\s(I)
_cod_data_source_file sk1484.cif
_cod_data_source_block I
_cod_depositor_comments
;
The following automatic conversions were performed:

'_exptl_absorpt_correction_type' value 'Multi-scan' changed to
'multi-scan' according to
/home/saulius/struct/CIF-dictionaries/cif_core.dic dictionary named
'cif_core.dic' version 2.4.1 from 2010-06-29.

Automatic conversion script
Id: cif_fix_values 1715 2011-07-08 13:25:40Z adriana 
;
_cod_original_cell_volume 220.70(11)
_cod_original_sg_symbol_H-M 'P 21/m'
_cod_database_code 2012164
_cod_database_fobs_code 2012164

loop_
_symmetry_equiv_pos_as_xyz
'x, y, z'
'-x, y+1/2, -z'
'-x, -y, -z'
'x, -y-1/2, z'

loop_
_atom_site_label
_atom_site_fract_x
_atom_site_fract_y
_atom_site_fract_z
_atom_site_U_iso_or_equiv
_atom_site_adp_type
_atom_site_calc_flag
_atom_site_refinement_flags
_atom_site_occupancy
_atom_site_disorder_assembly
_atom_site_disorder_group
_atom_site_type_symbol
Na1 .5000 .5000 .5000 .0350(7) Uani d S 1 . . Na
O1 1.0402(7) .7500 -.2181(6) .0440(11) Uani d S 1 . . O
O2 .6608(6) .7500 .3103(5) .0355(10) Uani d S 1 . . O
O3 1.1278(6) .7500 .4454(4) .0346(10) Uani d S 1 . . O
N1 .7565(8) .7500 -.2246(6) .0378(11) Uani d S 1 . . N
N2 .9105(8) .7500 .2873(6) .0324(10) Uani d S 1 . . N
C1 .7297(10) .7500 -.0538(8) .0382(13) Uani d S 1 . . C
C2 .9554(10) .7500 .1189(7) .0351(12) Uani d S 1 . . C
H1 1.030(14) .7500 -.371(10) .063(19) Uiso d S 1 . . H
H1A .5434 .7500 -.0435 .046 Uiso calc SR 1 . . H
H2 1.1439 .7500 .1129 .042 Uiso calc SR 1 . . H

loop_
_atom_site_aniso_label
_atom_site_aniso_U_11
_atom_site_aniso_U_22
_atom_site_aniso_U_33
_atom_site_aniso_U_12
_atom_site_aniso_U_13
_atom_site_aniso_U_23
Na1 .0250(11) .0413(14) .0412(13) .0003(7) .0135(9) .0001(8)
O1 .0268(18) .060(3) .047(3) .000 .0132(17) .000
O2 .0209(16) .047(2) .043(2) .000 .0155(14) .000
O3 .0201(16) .047(2) .037(2) .000 .0087(14) .000
N1 .024(2) .045(3) .044(3) .000 .0092(17) .000
N2 .0222(19) .037(3) .039(2) .000 .0111(17) .000
C1 .029(2) .044(3) .043(3) .000 .015(2) .000
C2 .030(2) .039(3) .042(3) .000 .019(2) .000

loop_
_atom_type_symbol
_atom_type_description
_atom_type_scat_dispersion_real
_atom_type_scat_dispersion_imag
_atom_type_scat_source
C C .0033 .0016 'International Tables Vol C Tables 4.2.6.8 and 6.1.1.4'
H H .0000 .0000 'International Tables Vol C Tables 4.2.6.8 and 6.1.1.4'
Na Na .0362 .0249 'International Tables Vol C Tables 4.2.6.8 and 6.1.1.4'
O O .0106 .0060 'International Tables Vol C Tables 4.2.6.8 and 6.1.1.4'
N N .0061 .0033 'International Tables Vol C Tables 4.2.6.8 and 6.1.1.4'

loop_
_geom_angle_atom_site_label_1
_geom_angle_atom_site_label_2
_geom_angle_atom_site_label_3
_geom_angle_site_symmetry_1
_geom_angle_site_symmetry_3
_geom_angle
_geom_angle_publ_flag
O2 Na1 N1 . 1_556 82.87(10) y
O2 Na1 O3 . 1_455 80.59(9) y
O3 Na1 N1 1_455 1_556 84.27(9) y
O3 Na1 O3 3_766 1_455 180 no
O3 Na1 O2 3_766 . 99.41(9) no
O3 Na1 O2 3_766 3_666 80.59(9) no
O3 Na1 O2 1_455 3_666 99.41(9) no
O2 Na1 O2 . 3_666 180 no
O3 Na1 N1 3_766 3_665 84.27(9) no
O3 Na1 N1 1_455 3_665 95.73(9) no
O2 Na1 N1 . 3_665 97.13(10) no
O2 Na1 N1 3_666 3_665 82.87(10) no
O3 Na1 N1 3_766 1_556 95.73(9) no
O2 Na1 N1 3_666 1_556 97.13(10) no
N1 Na1 N1 3_665 1_556 180 no
O3 Na1 Na1 3_766 2_646 48.14(5) no
O3 Na1 Na1 1_455 2_646 131.86(5) no
O2 Na1 Na1 . 2_646 131.43(5) no
O2 Na1 Na1 3_666 2_646 48.57(5) no
N1 Na1 Na1 3_665 2_646 52.18(6) no
N1 Na1 Na1 1_556 2_646 127.82(6) no
O3 Na1 Na1 3_766 2_656 131.86(5) no
O3 Na1 Na1 1_455 2_656 48.14(5) no
O2 Na1 Na1 . 2_656 48.57(5) no
O2 Na1 Na1 3_666 2_656 131.43(5) no
N1 Na1 Na1 3_665 2_656 127.82(6) no
N1 Na1 Na1 1_556 2_656 52.18(6) no
Na1 Na1 Na1 2_646 2_656 180 no
N1 O1 H1 . . 103(4) no
N2 O2 Na1 . . 124.74(16) no
N2 O2 Na1 . 2_656 124.74(16) no
Na1 O2 Na1 . 2_656 82.86(10) no
N2 O3 Na1 . 2_756 122.41(16) no
N2 O3 Na1 . 1_655 122.41(16) no
Na1 O3 Na1 2_756 1_655 83.72(9) no
C1 N1 O1 . . 111.0(4) no
C1 N1 Na1 . 1_554 125.87(19) no
O1 N1 Na1 . 1_554 106.6(2) no
C1 N1 Na1 . 2_655 125.87(19) no
O1 N1 Na1 . 2_655 106.6(2) no
Na1 N1 Na1 1_554 2_655 75.65(12) no
O2 N2 C2 . . 123.6(4) no
O2 N2 O3 . . 116.4(3) no
C2 N2 O3 . . 119.9(4) no
N1 C1 C2 . . 125.5(4) no
N1 C1 H1A . . 117.2 no
C2 C1 H1A . . 117.2 no
N2 C2 C1 . . 121.9(4) no
N2 C2 H2 . . 119.1 no
C1 C2 H2 . . 119.1 no

loop_
_geom_bond_atom_site_label_1
_geom_bond_atom_site_label_2
_geom_bond_site_symmetry_2
_geom_bond_distance
_geom_bond_publ_flag
O1 N1 . 1.395(5) y
N1 C1 . 1.299(6) y
C1 C2 . 1.421(7) y
Na1 O2 . 2.398(2) y
Na1 O3 1_455 2.377(2) y
C2 N2 . 1.319(6) y
N2 O2 . 1.300(5) y
N2 O3 . 1.329(5) y
Na1 N1 1_556 2.587(3) y
O1 H1 . 1.11(7) no
O2 Na1 2_656 2.398(2) no
O3 Na1 2_756 2.377(2) no
O3 Na1 1_655 2.377(2) no
N1 Na1 1_554 2.587(3) no
N1 Na1 2_655 2.587(3) no
C1 H1A . .9500 no
C2 H2 . .9500 no

loop_
_geom_hbond_atom_site_label_D
_geom_hbond_atom_site_label_H
_geom_hbond_atom_site_label_A
_geom_hbond_site_symmetry_A
_geom_hbond_distance_DH
_geom_hbond_distance_HA
_geom_hbond_distance_DA
_geom_hbond_angle_DHA
_geom_hbond_publ_flag
O1 H1 O3 1_554 1.11(7) 1.56(7) 2.630(5) 160(6) yes
C1 H1A O1 1_455 .95 2.45 3.274(7) 146 yes
C2 H2 O2 1_655 .95 2.55 3.364(6) 145 yes

loop_
_geom_torsion_atom_site_label_1
_geom_torsion_atom_site_label_2
_geom_torsion_atom_site_label_3
_geom_torsion_atom_site_label_4
_geom_torsion_site_symmetry_1
_geom_torsion_site_symmetry_4
_geom_torsion
_geom_torsion_publ_flag
O3 Na1 O2 N2 3_766 . -11.4(3) no
O3 Na1 O2 N2 1_455 . 168.6(3) no
N1 Na1 O2 N2 3_665 . -96.7(3) no
N1 Na1 O2 N2 1_556 . 83.3(3) no
Na1 Na1 O2 N2 2_646 . -52.3(3) no
Na1 Na1 O2 N2 2_656 . 127.7(3) no
O3 Na1 O2 Na1 3_766 2_656 -139.10(8) no
O3 Na1 O2 Na1 1_455 2_656 40.90(8) no
N1 Na1 O2 Na1 3_665 2_656 135.55(9) no
N1 Na1 O2 Na1 1_556 2_656 -44.45(9) no
Na1 O2 N2 C2 . . 126.37(18) no
Na1 O2 N2 C2 2_656 . -126.37(18) no
Na1 O2 N2 O3 . . -53.63(18) no
Na1 O2 N2 O3 2_656 . 53.63(18) no
Na1 O3 N2 O2 2_756 . -127.77(15) no
Na1 O3 N2 O2 1_655 . 127.77(15) no
Na1 O3 N2 C2 2_756 . 52.23(15) no
Na1 O3 N2 C2 1_655 . -52.23(15) no
O1 N1 C1 C2 . . .0 no
Na1 N1 C1 C2 1_554 . 130.82(19) no
Na1 N1 C1 C2 2_655 . -130.82(19) no
O2 N2 C2 C1 . . .0 no
O3 N2 C2 C1 . . 180 no
N1 C1 C2 N2 . . 180 no
